data_7115530
loop_
_publ_author_name
'Igor L. Fedushkin'
'Vladimir G. Sokolov'
'Alexander V. Piskunov'
'Valentine M. Makarov'
'Eugeny V. Baranov'
'Gleb A. Abakumov'

_publ_section_title
;
 Adaptive behavior of a redox-active gallium carbenoid in complexes with
 molybdenum
;
_journal_name_full Chem.Commun.
_journal_page_first 10108
_journal_paper_doi 10.1039/C4cc04019H
_journal_volume 50
_journal_year 2014
_chemical_formula_sum 'C104 H118 Ga2 Mo2 N4 Na2 O14'
_chemical_formula_weight 2025.32
_chemical_name_systematic
; 
 ? 
;
_space_group_IT_number 2
_symmetry_cell_setting triclinic
_symmetry_space_group_name_Hall '-P 1'
_symmetry_space_group_name_H-M 'P -1'
_atom_sites_solution_hydrogens geom
_atom_sites_solution_primary direct
_atom_sites_solution_secondary difmap
_audit_creation_method SHELXL-97
_cell_angle_alpha 72.066(2)
_cell_angle_beta 83.271(2)
_cell_angle_gamma 85.462(2)
_cell_formula_units_Z 1
_cell_length_a 12.1620(17)
_cell_length_b 12.7895(18)
_cell_length_c 16.926(2)
_cell_measurement_reflns_used 900
_cell_measurement_temperature 100(2)
_cell_measurement_theta_max 30
_cell_measurement_theta_min 2
_cell_volume 2485.0(6)
_computing_cell_refinement 'Bruker SMART'
_computing_data_collection 'Bruker SMART'
_computing_data_reduction 'Bruker SHELXTL'
_computing_molecular_graphics 'Bruker SHELXTL'
_computing_publication_material 'Bruker SHELXTL'
_computing_structure_refinement 'SHELXL-97 (Sheldrick, 1997)'
_computing_structure_solution 'SHELXS-97 (Sheldrick, 1990)'
_diffrn_ambient_temperature 100(2)
_diffrn_measured_fraction_theta_full 0.994
_diffrn_measured_fraction_theta_max 0.994
_diffrn_measurement_device_type 'CCD area detector'
_diffrn_measurement_method 'omega scans'
_diffrn_radiation_monochromator graphite
_diffrn_radiation_source 'fine-focus sealed tube'
_diffrn_radiation_type MoK\a
_diffrn_radiation_wavelength 0.71073
_diffrn_reflns_av_R_equivalents 0.0184
_diffrn_reflns_av_sigmaI/netI 0.0243
_diffrn_reflns_limit_h_max 14
_diffrn_reflns_limit_h_min -14
_diffrn_reflns_limit_k_max 15
_diffrn_reflns_limit_k_min -15
_diffrn_reflns_limit_l_max 20
_diffrn_reflns_limit_l_min -20
_diffrn_reflns_number 21538
_diffrn_reflns_theta_full 26.00
_diffrn_reflns_theta_max 26.00
_diffrn_reflns_theta_min 2.01
_exptl_absorpt_coefficient_mu 0.855
_exptl_absorpt_correction_T_max 0.8825
_exptl_absorpt_correction_T_min 0.7262
_exptl_absorpt_correction_type multi-scan
_exptl_absorpt_process_details 'SADABS 2012/1 (Bruker AXS Inc.)'
_exptl_crystal_colour dark_green
_exptl_crystal_density_diffrn 1.353
_exptl_crystal_density_method 'not measured'
_exptl_crystal_description prism
_exptl_crystal_F_000 1050
_exptl_crystal_size_max 0.40
_exptl_crystal_size_mid 0.32
_exptl_crystal_size_min 0.15
_refine_diff_density_max 0.731
_refine_diff_density_min -0.397
_refine_diff_density_rms 0.060
_refine_ls_extinction_method none
_refine_ls_goodness_of_fit_ref 1.036
_refine_ls_hydrogen_treatment constr
_refine_ls_matrix_type full
_refine_ls_number_parameters 595
_refine_ls_number_reflns 9683
_refine_ls_number_restraints 6
_refine_ls_restrained_S_all 1.037
_refine_ls_R_factor_all 0.0338
_refine_ls_R_factor_gt 0.0282
_refine_ls_shift/su_max 0.002
_refine_ls_shift/su_mean 0.000
_refine_ls_structure_factor_coef Fsqd
_refine_ls_weighting_details 'calc w=1/[\s^2^(Fo^2^)+(0.0470P)^2^+0.5800P] where P=(Fo^2^+2Fc^2^)/3'
_refine_ls_weighting_scheme calc
_refine_ls_wR_factor_gt 0.0729
_refine_ls_wR_factor_ref 0.0754
_reflns_number_gt 8523
_reflns_number_total 9683
_reflns_threshold_expression >2sigma(I)
_cod_data_source_file c4cc04019h2.cif
_cod_data_source_block gabianmoco
_cod_original_sg_symbol_H-M P-1
_cod_database_code 7115530

loop_
_symmetry_equiv_pos_as_xyz
'x, y, z'
'-x, -y, -z'

loop_
_atom_site_label
_atom_site_type_symbol
_atom_site_fract_x
_atom_site_fract_y
_atom_site_fract_z
_atom_site_U_iso_or_equiv
_atom_site_adp_type
_atom_site_occupancy
_atom_site_symmetry_multiplicity
_atom_site_calc_flag
_atom_site_refinement_flags
_atom_site_disorder_group
Ga1 Ga 0.177071(11) 0.059528(10) 0.708634(8) 0.01784(3) Uani 1 1 d . .
Mo1 Mo 0.263808(9) -0.078215(8) 0.633690(6) 0.01908(3) Uani 1 1 d . .
Na1 Na -0.16669(4) -0.19007(4) 0.66875(3) 0.02552(13) Uani 1 1 d . .
O1 O 0.35900(10) -0.25826(9) 0.54938(7) 0.0456(3) Uani 1 1 d . .
O2 O 0.27147(10) -0.26200(9) 0.81093(7) 0.0450(3) Uani 1 1 d . .
O3 O 0.49833(9) 0.01080(9) 0.64423(8) 0.0492(3) Uani 1 1 d . .
O4 O 0.24056(9) 0.10059(9) 0.45842(6) 0.0379(3) Uani 1 1 d . .
O5 O 0.01149(8) -0.12062(8) 0.63405(6) 0.0332(2) Uani 1 1 d . .
O6 O -0.07168(8) -0.34160(8) 0.64327(7) 0.0334(3) Uani 1 1 d . .
O7 O -0.31565(8) -0.29696(8) 0.72089(6) 0.0307(2) Uani 1 1 d . .
N1 N 0.21866(9) 0.17481(8) 0.74663(6) 0.0192(2) Uani 1 1 d . .
N2 N 0.02874(8) 0.08561(8) 0.75310(6) 0.0170(2) Uani 1 1 d . .
C1 C 0.32657(12) -0.19229(12) 0.57838(9) 0.0295(3) Uani 1 1 d . .
C2 C 0.26949(12) -0.19491(11) 0.74819(9) 0.0293(3) Uani 1 1 d . .
C3 C 0.41553(12) -0.02231(11) 0.64065(9) 0.0294(3) Uani 1 1 d . .
C4 C 0.25083(11) 0.03664(11) 0.52257(8) 0.0255(3) Uani 1 1 d . .
C5 C 0.10448(11) -0.10803(10) 0.63371(8) 0.0246(3) Uani 1 1 d . .
C6 C 0.12568(11) 0.21573(10) 0.78565(7) 0.0188(3) Uani 1 1 d . .
C7 C 0.02711(11) 0.17051(9) 0.78787(7) 0.0181(3) Uani 1 1 d . .
C8 C -0.06122(10) 0.22444(9) 0.83087(7) 0.0180(3) Uani 1 1 d . .
C9 C -0.17254(11) 0.21462(10) 0.85457(8) 0.0216(3) Uani 1 1 d . .
H9A H -0.2118 0.1607 0.8428 0.026 Uiso 1 1 calc R .
C10 C -0.22840(11) 0.28696(11) 0.89723(8) 0.0246(3) Uani 1 1 d . .
H10A H -0.3056 0.2802 0.9135 0.030 Uiso 1 1 calc R .
C11 C -0.17495(12) 0.36616(11) 0.91574(8) 0.0259(3) Uani 1 1 d . .
H11A H -0.2151 0.4129 0.9441 0.031 Uiso 1 1 calc R .
C12 C -0.05926(11) 0.37766(10) 0.89220(8) 0.0224(3) Uani 1 1 d . .
C13 C 0.00841(13) 0.45476(11) 0.90658(8) 0.0269(3) Uani 1 1 d . .
H13A H -0.0237 0.5072 0.9329 0.032 Uiso 1 1 calc R .
C14 C 0.11981(13) 0.45307(11) 0.88241(8) 0.0292(3) Uani 1 1 d . .
H14A H 0.1635 0.5049 0.8929 0.035 Uiso 1 1 calc R .
C15 C 0.17307(12) 0.37728(11) 0.84236(8) 0.0262(3) Uani 1 1 d . .
H15A H 0.2508 0.3775 0.8273 0.031 Uiso 1 1 calc R .
C16 C 0.10921(11) 0.30331(10) 0.82584(8) 0.0203(3) Uani 1 1 d . .
C17 C -0.00646(11) 0.30596(10) 0.85162(7) 0.0199(3) Uani 1 1 d . .
C18 C 0.32642(10) 0.20198(10) 0.75708(8) 0.0206(3) Uani 1 1 d . .
C19 C 0.38345(11) 0.28335(10) 0.69285(8) 0.0228(3) Uani 1 1 d . .
C20 C 0.48984(11) 0.30575(11) 0.70375(9) 0.0290(3) Uani 1 1 d . .
H20A H 0.5297 0.3599 0.6609 0.035 Uiso 1 1 calc R .
C21 C 0.53846(12) 0.25065(12) 0.77572(10) 0.0328(4) Uani 1 1 d . .
H21A H 0.6113 0.2669 0.7819 0.039 Uiso 1 1 calc R .
C22 C 0.48179(12) 0.17218(12) 0.83856(9) 0.0308(3) Uani 1 1 d . .
H22A H 0.5159 0.1350 0.8879 0.037 Uiso 1 1 calc R .
C23 C 0.37504(11) 0.14637(11) 0.83088(8) 0.0251(3) Uani 1 1 d . .
C24 C 0.33109(12) 0.34413(11) 0.61300(9) 0.0273(3) Uani 1 1 d . .
H24A H 0.2494 0.3339 0.6240 0.033 Uiso 1 1 calc R .
C25 C 0.37517(15) 0.29544(16) 0.54353(10) 0.0463(5) Uani 1 1 d . .
H25A H 0.3599 0.2171 0.5609 0.069 Uiso 1 1 calc R .
H25B H 0.4553 0.3041 0.5318 0.069 Uiso 1 1 calc R .
H25C H 0.3387 0.3337 0.4931 0.069 Uiso 1 1 calc R .
C26 C 0.34924(16) 0.46768(13) 0.58579(12) 0.0523(5) Uani 1 1 d . .
H26A H 0.3225 0.4975 0.6318 0.079 Uiso 1 1 calc R .
H26B H 0.3084 0.5046 0.5374 0.079 Uiso 1 1 calc R .
H26C H 0.4285 0.4801 0.5708 0.079 Uiso 1 1 calc R .
C27 C 0.31518(12) 0.05736(12) 0.90031(9) 0.0314(4) Uani 1 1 d . .
H27A H 0.2357 0.0622 0.8891 0.038 Uiso 1 1 calc R .
C28 C 0.36358(16) -0.05667(13) 0.89955(11) 0.0450(5) Uani 1 1 d . .
H28A H 0.3623 -0.0642 0.8438 0.068 Uiso 1 1 calc R .
H28B H 0.3192 -0.1134 0.9404 0.068 Uiso 1 1 calc R .
H28C H 0.4402 -0.0654 0.9140 0.068 Uiso 1 1 calc R .
C29 C 0.31847(15) 0.07190(15) 0.98661(10) 0.0428(4) Uani 1 1 d . .
H29A H 0.2741 0.0162 1.0284 0.064 Uiso 1 1 calc R .
H29B H 0.2882 0.1454 0.9860 0.064 Uiso 1 1 calc R .
H29C H 0.3953 0.0633 1.0006 0.064 Uiso 1 1 calc R .
C30 C -0.07221(10) 0.03520(10) 0.75493(7) 0.0178(3) Uani 1 1 d . .
C31 C -0.09064(11) -0.07078(10) 0.81118(7) 0.0200(3) Uani 1 1 d . .
C32 C -0.19338(11) -0.11528(11) 0.81585(8) 0.0253(3) Uani 1 1 d . .
H32A H -0.2082 -0.1857 0.8541 0.030 Uiso 1 1 calc R .
C33 C -0.27435(11) -0.05781(11) 0.76512(9) 0.0280(3) Uani 1 1 d . .
H33A H -0.3446 -0.0882 0.7703 0.034 Uiso 1 1 calc R .
C34 C -0.25286(11) 0.04292(11) 0.70740(8) 0.0258(3) Uani 1 1 d . .
H34A H -0.3076 0.0803 0.6718 0.031 Uiso 1 1 calc R .
C35 C -0.15161(11) 0.09045(10) 0.70077(8) 0.0213(3) Uani 1 1 d . .
C36 C -0.00142(12) -0.13312(10) 0.86520(8) 0.0233(3) Uani 1 1 d . .
H36A H 0.0715 -0.1139 0.8316 0.028 Uiso 1 1 calc R .
C37 C -0.00137(13) -0.09634(12) 0.94332(8) 0.0315(3) Uani 1 1 d . .
H37A H 0.0065 -0.0166 0.9267 0.047 Uiso 1 1 calc R .
H37B H 0.0607 -0.1339 0.9746 0.047 Uiso 1 1 calc R .
H37C H -0.0713 -0.1150 0.9785 0.047 Uiso 1 1 calc R .
C38 C -0.00753(14) -0.25802(11) 0.88913(9) 0.0342(4) Uani 1 1 d . .
H38A H -0.0106 -0.2798 0.8388 0.051 Uiso 1 1 calc R .
H38B H -0.0742 -0.2811 0.9274 0.051 Uiso 1 1 calc R .
H38C H 0.0583 -0.2932 0.9166 0.051 Uiso 1 1 calc R .
C39 C -0.12456(11) 0.19746(11) 0.63232(8) 0.0247(3) Uani 1 1 d . .
H39A H -0.0655 0.2325 0.6506 0.030 Uiso 1 1 calc R .
C40 C -0.22388(14) 0.28025(13) 0.61575(10) 0.0402(4) Uani 1 1 d . .
H40A H -0.2514 0.2979 0.6672 0.060 Uiso 1 1 calc R .
H40B H -0.2829 0.2482 0.5972 0.060 Uiso 1 1 calc R .
H40C H -0.2008 0.3476 0.5723 0.060 Uiso 1 1 calc R .
C41 C -0.07715(14) 0.17072(13) 0.55286(9) 0.0346(4) Uani 1 1 d . .
H41A H -0.0120 0.1202 0.5644 0.052 Uiso 1 1 calc R .
H41B H -0.0556 0.2387 0.5096 0.052 Uiso 1 1 calc R .
H41C H -0.1334 0.1360 0.5336 0.052 Uiso 1 1 calc R .
C42 C 0.03197(15) -0.39402(14) 0.67235(10) 0.0433(4) Uani 1 1 d . .
H42A H 0.0247 -0.4241 0.7340 0.052 Uiso 1 1 calc R .
H42B H 0.0914 -0.3406 0.6550 0.052 Uiso 1 1 calc R .
C43 C 0.05815(19) -0.48522(16) 0.63311(12) 0.0611(6) Uani 1 1 d . .
H43A H 0.1021 -0.4590 0.5783 0.073 Uiso 1 1 calc R .
H43B H 0.0990 -0.5481 0.6698 0.073 Uiso 1 1 calc R .
C44 C -0.0529(2) -0.51518(16) 0.62411(15) 0.0726(7) Uani 1 1 d . .
H44A H -0.0869 -0.5637 0.6775 0.087 Uiso 1 1 calc R .
H44B H -0.0500 -0.5527 0.5807 0.087 Uiso 1 1 calc R .
C45 C -0.11673(15) -0.40434(14) 0.59828(12) 0.0467(4) Uani 1 1 d . .
H45A H -0.1043 -0.3688 0.5373 0.056 Uiso 1 1 calc R .
H45B H -0.1972 -0.4129 0.6144 0.056 Uiso 1 1 calc R .
C46 C -0.30747(13) -0.40099(13) 0.78495(10) 0.0378(4) Uani 1 1 d . .
H46A H -0.3330 -0.3928 0.8406 0.045 Uiso 1 1 calc R .
H46B H -0.2301 -0.4315 0.7854 0.045 Uiso 1 1 calc R .
C47 C -0.38167(14) -0.47436(13) 0.76260(12) 0.0438(5) Uani 1 1 d . .
H47A H -0.4159 -0.5280 0.8134 0.053 Uiso 1 1 calc R .
H47B H -0.3397 -0.5148 0.7266 0.053 Uiso 1 1 calc R .
C48 C -0.47007(15) -0.39445(13) 0.71562(12) 0.0455(5) Uani 1 1 d . .
H48A H -0.4760 -0.4056 0.6609 0.055 Uiso 1 1 calc R .
H48B H -0.5434 -0.4047 0.7486 0.055 Uiso 1 1 calc R .
C49 C -0.42944(13) -0.28085(13) 0.70425(12) 0.0398(4) Uani 1 1 d . .
H49A H -0.4364 -0.2327 0.6466 0.048 Uiso 1 1 calc R .
H49B H -0.4732 -0.2464 0.7436 0.048 Uiso 1 1 calc R .
C1S C -0.5381(2) -0.5849(2) -0.01865(16) 0.0803(11) Uani 0.742(3) 1 d PD 1
H1SA H -0.5647 -0.6429 -0.0341 0.096 Uiso 0.742(3) 1 calc PR 1
C2S C -0.5841(2) -0.47877(19) -0.05181(15) 0.0570(8) Uani 0.742(3) 1 d PD 1
H2SA H -0.6434 -0.4681 -0.0858 0.068 Uiso 0.742(3) 1 calc PR 1
C3S C -0.5452(2) -0.3892(2) -0.03632(17) 0.0684(9) Uani 0.742(3) 1 d PD 1
H3SA H -0.5725 -0.3160 -0.0608 0.082 Uiso 0.742(3) 1 calc PR 1
C1S' C -0.5162(4) -0.6333(3) 0.0070(4) 0.0803(11) Uani 0.258(3) 1 d PD 2
H1SB H -0.5239 -0.7090 0.0138 0.096 Uiso 0.258(3) 1 calc PR 2
C2S' C -0.5719(6) -0.5342(3) -0.0338(4) 0.0570(8) Uani 0.258(3) 1 d PD 2
H2SB H -0.6283 -0.5409 -0.0661 0.068 Uiso 0.258(3) 1 calc PR 2
C3S' C -0.5558(6) -0.4271(4) -0.0335(5) 0.0684(9) Uani 0.258(3) 1 d PD 2
H3SB H -0.6129 -0.3789 -0.0603 0.082 Uiso 0.258(3) 1 calc PR 2

loop_
_atom_site_aniso_label
_atom_site_aniso_U_11
_atom_site_aniso_U_22
_atom_site_aniso_U_33
_atom_site_aniso_U_23
_atom_site_aniso_U_13
_atom_site_aniso_U_12
Ga1 0.01669(6) 0.01801(6) 0.02098(6) -0.00837(5) -0.00381(5) -0.00064(5)
Mo1 0.01707(5) 0.01971(5) 0.02280(5) -0.00954(4) -0.00347(4) 0.00019(4)
Na1 0.0227(2) 0.0248(2) 0.0289(3) -0.0072(2) -0.0038(2) -0.0022(2)
O1 0.0423(6) 0.0477(6) 0.0572(6) -0.0331(5) -0.0075(5) 0.0101(5)
O2 0.0482(7) 0.0383(6) 0.0380(6) 0.0021(5) -0.0055(5) 0.0069(5)
O3 0.0289(5) 0.0415(6) 0.0804(8) -0.0170(6) -0.0199(5) -0.0055(5)
O4 0.0422(6) 0.0398(6) 0.0293(5) -0.0041(4) -0.0103(5) -0.0042(5)
O5 0.0233(5) 0.0402(5) 0.0446(5) -0.0251(4) 0.0012(4) -0.0080(4)
O6 0.0290(5) 0.0276(5) 0.0456(6) -0.0141(4) -0.0054(4) 0.0024(4)
O7 0.0235(5) 0.0225(5) 0.0421(5) -0.0028(4) -0.0055(4) -0.0020(4)
N1 0.0171(5) 0.0196(5) 0.0235(5) -0.0093(4) -0.0037(4) -0.0022(4)
N2 0.0161(5) 0.0163(4) 0.0204(5) -0.0078(4) -0.0033(4) -0.0006(4)
C1 0.0241(7) 0.0320(7) 0.0345(7) -0.0107(6) -0.0098(6) -0.0013(6)
C2 0.0260(7) 0.0280(7) 0.0352(7) -0.0122(6) -0.0036(6) 0.0029(6)
C3 0.0259(7) 0.0257(7) 0.0372(7) -0.0088(6) -0.0098(6) 0.0036(6)
C4 0.0212(6) 0.0288(6) 0.0304(6) -0.0139(5) -0.0041(5) -0.0028(5)
C5 0.0275(7) 0.0236(6) 0.0268(6) -0.0139(5) -0.0009(5) -0.0021(5)
C6 0.0249(6) 0.0150(5) 0.0164(5) -0.0046(4) -0.0043(5) 0.0019(5)
C7 0.0244(6) 0.0141(5) 0.0169(5) -0.0052(4) -0.0058(5) 0.0014(5)
C8 0.0229(6) 0.0145(5) 0.0166(5) -0.0036(4) -0.0062(5) 0.0009(5)
C9 0.0236(6) 0.0205(6) 0.0204(6) -0.0049(5) -0.0052(5) 0.0009(5)
C10 0.0242(6) 0.0266(6) 0.0219(6) -0.0069(5) -0.0029(5) 0.0044(5)
C11 0.0325(7) 0.0237(6) 0.0206(6) -0.0074(5) -0.0043(5) 0.0088(6)
C12 0.0321(7) 0.0174(6) 0.0175(6) -0.0044(5) -0.0065(5) 0.0031(5)
C13 0.0427(8) 0.0176(6) 0.0219(6) -0.0079(5) -0.0054(6) 0.0010(6)
C14 0.0420(8) 0.0212(6) 0.0295(6) -0.0115(5) -0.0098(6) -0.0059(6)
C15 0.0310(7) 0.0223(6) 0.0278(6) -0.0087(5) -0.0071(5) -0.0042(5)
C16 0.0266(6) 0.0166(6) 0.0180(5) -0.0042(5) -0.0073(5) 0.0000(5)
C17 0.0274(6) 0.0154(5) 0.0184(5) -0.0058(4) -0.0070(5) 0.0009(5)
C18 0.0178(6) 0.0202(6) 0.0270(6) -0.0108(5) -0.0047(5) -0.0004(5)
C19 0.0194(6) 0.0208(6) 0.0290(6) -0.0077(5) -0.0050(5) -0.0009(5)
C20 0.0208(6) 0.0272(7) 0.0369(7) -0.0057(6) -0.0022(6) -0.0064(5)
C21 0.0199(6) 0.0360(7) 0.0440(8) -0.0105(6) -0.0100(6) -0.0060(6)
C22 0.0262(7) 0.0332(7) 0.0328(7) -0.0060(6) -0.0130(6) -0.0020(6)
C23 0.0241(6) 0.0246(6) 0.0282(6) -0.0086(5) -0.0062(5) -0.0037(5)
C24 0.0224(6) 0.0264(7) 0.0300(7) -0.0024(5) -0.0055(5) -0.0028(5)
C25 0.0432(9) 0.0631(11) 0.0321(8) -0.0139(7) -0.0092(7) 0.0072(8)
C26 0.0564(10) 0.0272(8) 0.0635(11) 0.0101(8) -0.0262(9) -0.0093(8)
C27 0.0278(7) 0.0351(7) 0.0284(7) -0.0023(6) -0.0089(6) -0.0051(6)
C28 0.0623(11) 0.0310(8) 0.0381(8) -0.0015(7) -0.0087(8) -0.0115(8)
C29 0.0431(9) 0.0487(9) 0.0324(8) -0.0044(7) -0.0043(7) -0.0075(8)
C30 0.0183(6) 0.0189(5) 0.0187(5) -0.0091(4) -0.0022(4) -0.0020(5)
C31 0.0254(6) 0.0201(6) 0.0169(5) -0.0094(4) -0.0013(5) -0.0014(5)
C32 0.0302(7) 0.0234(6) 0.0248(6) -0.0111(5) 0.0017(5) -0.0080(5)
C33 0.0211(6) 0.0342(7) 0.0351(7) -0.0179(6) -0.0022(5) -0.0100(5)
C34 0.0215(6) 0.0318(7) 0.0286(6) -0.0140(5) -0.0067(5) -0.0011(5)
C35 0.0220(6) 0.0220(6) 0.0207(6) -0.0073(5) -0.0022(5) -0.0022(5)
C36 0.0300(7) 0.0188(6) 0.0208(6) -0.0054(5) -0.0034(5) -0.0001(5)
C37 0.0433(8) 0.0277(7) 0.0262(6) -0.0097(5) -0.0123(6) 0.0026(6)
C38 0.0511(9) 0.0189(6) 0.0315(7) -0.0052(6) -0.0092(7) 0.0020(6)
C39 0.0241(6) 0.0248(6) 0.0237(6) -0.0035(5) -0.0076(5) 0.0002(5)
C40 0.0364(8) 0.0371(8) 0.0364(8) 0.0018(7) -0.0048(7) 0.0101(7)
C41 0.0398(8) 0.0366(8) 0.0249(7) -0.0067(6) 0.0000(6) -0.0022(7)
C42 0.0465(9) 0.0398(8) 0.0416(8) -0.0098(7) -0.0147(7) 0.0154(7)
C43 0.0815(14) 0.0484(10) 0.0463(10) -0.0102(8) -0.0126(10) 0.0309(10)
C44 0.1122(19) 0.0343(9) 0.0733(13) -0.0219(9) 0.0036(13) -0.0102(11)
C45 0.0421(9) 0.0463(9) 0.0603(10) -0.0265(8) -0.0078(8) -0.0078(8)
C46 0.0331(8) 0.0342(8) 0.0377(8) 0.0010(7) -0.0021(7) -0.0021(7)
C47 0.0397(9) 0.0254(7) 0.0598(10) -0.0056(7) 0.0041(8) -0.0065(7)
C48 0.0409(9) 0.0385(8) 0.0576(10) -0.0099(8) -0.0113(8) -0.0134(7)
C49 0.0248(7) 0.0310(8) 0.0608(10) -0.0081(7) -0.0089(7) -0.0013(6)
C1S 0.102(2) 0.073(2) 0.0435(15) -0.0014(14) 0.0126(15) 0.0349(19)
C2S 0.0483(13) 0.075(2) 0.0353(12) -0.0038(13) -0.0109(10) 0.0284(14)
C3S 0.0594(14) 0.088(2) 0.0511(12) -0.0224(14) 0.0120(11) 0.0168(15)
C1S' 0.102(2) 0.073(2) 0.0435(15) -0.0014(14) 0.0126(15) 0.0349(19)
C2S' 0.0483(13) 0.075(2) 0.0353(12) -0.0038(13) -0.0109(10) 0.0284(14)
C3S' 0.0594(14) 0.088(2) 0.0511(12) -0.0224(14) 0.0120(11) 0.0168(15)

loop_
_atom_type_symbol
_atom_type_description
_atom_type_scat_dispersion_real
_atom_type_scat_dispersion_imag
_atom_type_scat_source
C C 0.0033 0.0016 'International Tables Vol C Tables 4.2.6.8 and 6.1.1.4'
H H 0.0000 0.0000 'International Tables Vol C Tables 4.2.6.8 and 6.1.1.4'
N N 0.0061 0.0033 'International Tables Vol C Tables 4.2.6.8 and 6.1.1.4'
O O 0.0106 0.0060 'International Tables Vol C Tables 4.2.6.8 and 6.1.1.4'
Na Na 0.0362 0.0249 'International Tables Vol C Tables 4.2.6.8 and 6.1.1.4'
Ga Ga 0.2307 1.6083 'International Tables Vol C Tables 4.2.6.8 and 6.1.1.4'
Mo Mo -1.6832 0.6857 'International Tables Vol C Tables 4.2.6.8 and 6.1.1.4'

loop_
_geom_angle_atom_site_label_1
_geom_angle_atom_site_label_2
_geom_angle_atom_site_label_3
_geom_angle
_geom_angle_site_symmetry_1
_geom_angle_site_symmetry_3
N1 Ga1 N2 87.13(5) . .
N1 Ga1 Mo1 140.07(3) . .
N2 Ga1 Mo1 132.79(3) . .
C5 Mo1 C4 87.55(5) . .
C5 Mo1 C1 95.67(6) . .
C4 Mo1 C1 91.77(6) . .
C5 Mo1 C2 90.07(5) . .
C4 Mo1 C2 177.44(5) . .
C1 Mo1 C2 89.41(6) . .
C5 Mo1 C3 169.15(6) . .
C4 Mo1 C3 90.37(5) . .
C1 Mo1 C3 95.04(6) . .
C2 Mo1 C3 91.80(6) . .
C5 Mo1 Ga1 82.21(4) . .
C4 Mo1 Ga1 90.15(4) . .
C1 Mo1 Ga1 177.08(4) . .
C2 Mo1 Ga1 88.59(4) . .
C3 Mo1 Ga1 87.15(4) . .
O7 Na1 O6 87.88(4) . .
O7 Na1 O5 165.34(4) . .
O6 Na1 O5 81.20(4) . .
O7 Na1 O4 93.44(4) . 2_556
O6 Na1 O4 102.78(5) . 2_556
O5 Na1 O4 98.48(4) . 2_556
O7 Na1 C33 83.90(4) . .
O6 Na1 C33 157.29(4) . .
O5 Na1 C33 102.54(4) . .
O4 Na1 C33 98.83(4) 2_556 .
O7 Na1 C32 89.78(4) . .
O6 Na1 C32 131.30(4) . .
O5 Na1 C32 90.10(4) . .
O4 Na1 C32 125.92(4) 2_556 .
C33 Na1 C32 28.02(4) . .
C4 O4 Na1 159.26(11) . 2_556
C5 O5 Na1 163.19(10) . .
C45 O6 C42 109.30(12) . .
C45 O6 Na1 121.78(9) . .
C42 O6 Na1 128.76(10) . .
C49 O7 C46 105.92(11) . .
C49 O7 Na1 132.09(8) . .
C46 O7 Na1 121.96(9) . .
C6 N1 C18 119.72(11) . .
C6 N1 Ga1 109.22(8) . .
C18 N1 Ga1 129.17(8) . .
C7 N2 C30 118.94(10) . .
C7 N2 Ga1 109.19(8) . .
C30 N2 Ga1 131.87(8) . .
O1 C1 Mo1 177.62(13) . .
O2 C2 Mo1 177.97(14) . .
O3 C3 Mo1 178.52(12) . .
O4 C4 Mo1 177.71(13) . .
O5 C5 Mo1 176.97(12) . .
C7 C6 N1 117.33(12) . .
C7 C6 C16 109.96(11) . .
N1 C6 C16 132.69(12) . .
C6 C7 N2 117.11(11) . .
C6 C7 C8 109.54(11) . .
N2 C7 C8 133.34(12) . .
C9 C8 C17 117.98(12) . .
C9 C8 C7 137.49(12) . .
C17 C8 C7 104.52(11) . .
C8 C9 C10 118.76(13) . .
C11 C10 C9 122.65(13) . .
C10 C11 C12 119.70(13) . .
C17 C12 C11 116.71(13) . .
C17 C12 C13 116.41(13) . .
C11 C12 C13 126.87(13) . .
C14 C13 C12 119.86(13) . .
C13 C14 C15 122.96(13) . .
C16 C15 C14 118.48(13) . .
C15 C16 C17 117.83(12) . .
C15 C16 C6 137.59(13) . .
C17 C16 C6 104.58(11) . .
C12 C17 C16 124.43(12) . .
C12 C17 C8 124.18(12) . .
C16 C17 C8 111.39(11) . .
C23 C18 C19 120.78(12) . .
C23 C18 N1 119.61(11) . .
C19 C18 N1 119.60(11) . .
C20 C19 C18 118.32(12) . .
C20 C19 C24 120.65(11) . .
C18 C19 C24 121.03(12) . .
C21 C20 C19 121.17(12) . .
C22 C21 C20 120.19(13) . .
C21 C22 C23 121.04(13) . .
C22 C23 C18 118.50(12) . .
C22 C23 C27 120.05(12) . .
C18 C23 C27 121.42(12) . .
C25 C24 C19 110.49(12) . .
C25 C24 C26 110.43(13) . .
C19 C24 C26 112.11(13) . .
C23 C27 C28 110.25(13) . .
C23 C27 C29 112.64(13) . .
C28 C27 C29 110.38(13) . .
C35 C30 C31 120.82(12) . .
C35 C30 N2 119.98(10) . .
C31 C30 N2 119.20(11) . .
C32 C31 C30 118.07(11) . .
C32 C31 C36 121.41(11) . .
C30 C31 C36 120.52(11) . .
C33 C32 C31 120.92(12) . .
C33 C32 Na1 73.47(8) . .
C31 C32 Na1 101.40(8) . .
C34 C33 C32 120.26(13) . .
C34 C33 Na1 97.07(9) . .
C32 C33 Na1 78.50(8) . .
C33 C34 C35 120.69(12) . .
C34 C35 C30 119.03(11) . .
C34 C35 C39 120.53(12) . .
C30 C35 C39 120.34(11) . .
C31 C36 C38 113.56(12) . .
C31 C36 C37 111.47(11) . .
C38 C36 C37 110.53(11) . .
C41 C39 C35 109.01(12) . .
C41 C39 C40 110.98(12) . .
C35 C39 C40 113.43(11) . .
O6 C42 C43 106.09(15) . .
C44 C43 C42 102.14(17) . .
C43 C44 C45 103.20(16) . .
O6 C45 C44 103.67(16) . .
O7 C46 C47 104.93(13) . .
C46 C47 C48 104.04(13) . .
C49 C48 C47 104.51(14) . .
O7 C49 C48 106.13(12) . .
C2S C1S C3S 123.9(3) . 2_445
C3S C2S C1S 121.5(2) . .
C2S C3S C1S 114.5(3) . 2_445
C2S' C1S' C3S' 89.2(5) . 2_445
C3S' C2S' C1S' 129.0(6) . .
C3S' C2S' C3S' 83.7(5) . 2_445
C1S' C2S' C3S' 45.4(3) . 2_445
C2S' C3S' C1S' 141.5(6) . 2_445
C2S' C3S' C2S' 96.3(5) . 2_445
C1S' C3S' C2S' 45.4(3) 2_445 2_445

loop_
_geom_bond_atom_site_label_1
_geom_bond_atom_site_label_2
_geom_bond_distance
_geom_bond_site_symmetry_2
Ga1 N1 1.9030(11) .
Ga1 N2 1.9166(10) .
Ga1 Mo1 2.5678(3) .
Mo1 C5 2.0043(14) .
Mo1 C4 2.0128(13) .
Mo1 C1 2.0212(16) .
Mo1 C2 2.0548(14) .
Mo1 C3 2.0595(15) .
Na1 O7 2.2812(11) .
Na1 O6 2.3067(12) .
Na1 O5 2.3484(11) .
Na1 O4 2.3503(12) 2_556
Na1 C33 2.8434(16) .
Na1 C32 2.9064(15) .
O1 C1 1.1248(19) .
O2 C2 1.1428(17) .
O3 C3 1.1378(18) .
O4 C4 1.1542(16) .
O4 Na1 2.3502(12) 2_556
O5 C5 1.1539(17) .
O6 C45 1.438(2) .
O6 C42 1.4454(19) .
O7 C49 1.4310(18) .
O7 C46 1.4392(17) .
N1 C6 1.3904(16) .
N1 C18 1.4261(17) .
N2 C7 1.3832(16) .
N2 C30 1.4240(16) .
C6 C7 1.3635(18) .
C6 C16 1.4693(18) .
C7 C8 1.4725(17) .
C8 C9 1.3704(18) .
C8 C17 1.4298(18) .
C9 C10 1.4269(19) .
C10 C11 1.376(2) .
C11 C12 1.423(2) .
C12 C17 1.3844(18) .
C12 C13 1.425(2) .
C13 C14 1.369(2) .
C14 C15 1.422(2) .
C15 C16 1.381(2) .
C16 C17 1.4242(19) .
C18 C23 1.4053(18) .
C18 C19 1.4095(17) .
C19 C20 1.3919(19) .
C19 C24 1.5208(19) .
C20 C21 1.380(2) .
C21 C22 1.376(2) .
C22 C23 1.395(2) .
C23 C27 1.5211(18) .
C24 C25 1.519(2) .
C24 C26 1.530(2) .
C27 C28 1.532(2) .
C27 C29 1.534(2) .
C30 C35 1.4045(17) .
C30 C31 1.4133(16) .
C31 C32 1.3976(19) .
C31 C36 1.5152(18) .
C32 C33 1.3935(19) .
C33 C34 1.3787(19) .
C34 C35 1.3938(19) .
C35 C39 1.5261(17) .
C36 C38 1.5279(18) .
C36 C37 1.534(2) .
C39 C41 1.526(2) .
C39 C40 1.534(2) .
C42 C43 1.507(3) .
C43 C44 1.470(3) .
C44 C45 1.525(3) .
C46 C47 1.507(2) .
C47 C48 1.536(2) .
C48 C49 1.520(2) .
C1S C2S 1.398(3) .
C1S C3S 1.407(3) 2_445
C2S C3S 1.380(3) .
C3S C1S 1.407(3) 2_445
C1S' C2S' 1.407(4) .
C1S' C3S' 1.407(5) 2_445
C2S' C3S' 1.401(4) .
C2S' C3S' 1.976(10) 2_445
C3S' C1S' 1.407(5) 2_445
C3S' C2S' 1.976(10) 2_445
